data_4075760
loop_
_publ_author_name
'Matsuo, Yutaka'
'Iwashita, Akihiko'
'Nakamura, Eiichi'

_publ_contact_author 'Matsuo, Yutaka'
_publ_section_title
;
Synthesis and Derivatization of Iridium(I) and Iridium(III) 
Pentamethyl[60]fullerene Complexes
;
_journal_issue 1
_journal_name_full Organometallics
_journal_page_first 89
_journal_page_last 95
_journal_paper_doi 10.1021/om049333l
_journal_volume 24
_journal_year 2005
_chemical_compound_source 'synthesis as described'
_chemical_formula_moiety 'C65 H15 I2 Ir1'
_chemical_formula_structural 'C65 H15 I2 Ir1'
_chemical_formula_sum 'C72 H21 I2 Ir O'
_chemical_formula_weight 1347.89
_chemical_name_systematic ?
_space_group_IT_number 2
_symmetry_cell_setting triclinic
_symmetry_Int_Tables_number 2
_symmetry_space_group_name_Hall '-P 1'
_symmetry_space_group_name_H-M 'P -1'
_atom_sites_solution_hydrogens geom
_atom_sites_solution_primary direct
_atom_sites_solution_secondary difmap
_audit_creation_date 2003-09-19T22:17:19-00:00
_cell_angle_alpha 73.171(5)
_cell_angle_beta 87.823(6)
_cell_angle_gamma 79.239(5)
_cell_formula_units_Z 2
_cell_length_a 9.9950(8)
_cell_length_b 13.5060(13)
_cell_length_c 17.1450(16)
_cell_measurement_reflns_used 0
_cell_measurement_temperature 120(2)
_cell_measurement_theta_max 0
_cell_measurement_theta_min 0
_cell_measurement_wavelength 0.71073
_cell_volume 2176.1(3)
_computing_molecular_graphics 'Ortep-3 for Windows (Farrugia, 1997)'
_computing_structure_refinement 'SHELXL-97 (Sheldrick, 1997)'
_computing_structure_solution 'SHELXS-97 (Sheldrick, 1997)'
_diffrn_ambient_temperature 120(2)
_diffrn_measured_fraction_theta_full 0.917
_diffrn_measured_fraction_theta_max 0.917
_diffrn_radiation_monochromator graphite
_diffrn_radiation_probe x-ray
_diffrn_radiation_type MoK\a
_diffrn_radiation_wavelength 0.71073
_diffrn_reflns_av_unetI/netI 0.0523
_diffrn_reflns_limit_h_max 12
_diffrn_reflns_limit_h_min 0
_diffrn_reflns_limit_k_max 16
_diffrn_reflns_limit_k_min -15
_diffrn_reflns_limit_l_max 20
_diffrn_reflns_limit_l_min -20
_diffrn_reflns_number 7686
_diffrn_reflns_theta_full 25.8
_diffrn_reflns_theta_max 25.8
_diffrn_reflns_theta_min 2.07
_exptl_absorpt_coefficient_mu 4.543
_exptl_absorpt_correction_type none
_exptl_crystal_colour orange
_exptl_crystal_density_diffrn 2.057
_exptl_crystal_density_method 'not measured'
_exptl_crystal_description prism
_exptl_crystal_F_000 1288
_exptl_crystal_size_max 0.2
_exptl_crystal_size_mid 0.2
_exptl_crystal_size_min 0.05
_refine_diff_density_max 5.823
_refine_diff_density_min -3.337
_refine_diff_density_rms 0.284
_refine_ls_extinction_coef 0.0054(9)
_refine_ls_extinction_expression Fc^*^=kFc[1+0.001xFc^2^\l^3^/sin(2\q)]^-1/4^
_refine_ls_extinction_method SHELXL
_refine_ls_goodness_of_fit_ref 1.136
_refine_ls_hydrogen_treatment mixed
_refine_ls_matrix_type full
_refine_ls_number_parameters 686
_refine_ls_number_reflns 7686
_refine_ls_number_restraints 0
_refine_ls_restrained_S_all 1.136
_refine_ls_R_factor_all 0.1033
_refine_ls_R_factor_gt 0.0821
_refine_ls_shift/su_max 0.001
_refine_ls_shift/su_mean 0
_refine_ls_structure_factor_coef Fsqd
_refine_ls_weighting_details 'calc w=1/[\s^2^(Fo^2^)+(0.1899P)^2^+0.0000P] where P=(Fo^2^+2Fc^2^)/3'
_refine_ls_weighting_scheme calc
_refine_ls_wR_factor_gt 0.2226
_refine_ls_wR_factor_ref 0.2646
_reflns_number_gt 5748
_reflns_number_total 7686
_reflns_threshold_expression >2sigma(I)
_cod_data_source_file om049333lsi20040826_055445.cif
_cod_data_source_block IrC60Me5I2CO
_cod_database_code 4075760

loop_
_symmetry_equiv_pos_as_xyz
'x, y, z'
'-x, -y, -z'

loop_
_atom_site_label
_atom_site_type_symbol
_atom_site_fract_x
_atom_site_fract_y
_atom_site_fract_z
_atom_site_U_iso_or_equiv
_atom_site_adp_type
_atom_site_occupancy
_atom_site_symmetry_multiplicity
_atom_site_calc_flag
_atom_site_refinement_flags
Ir Ir 0.80244(4) 0.89514(4) 0.68630(3) 0.0416(3) Uani 1 1 d .
I1 I 1.02126(9) 0.98377(8) 0.64395(6) 0.0592(3) Uani 1 1 d .
I2 I 0.66969(10) 1.06462(8) 0.57365(7) 0.0658(4) Uani 1 1 d .
O O 0.741(2) 1.0298(10) 0.8012(9) 0.116(6) Uani 1 1 d .
C1 C 0.7442(11) 0.7517(8) 0.7718(6) 0.033(2) Uani 1 1 d .
C2 C 0.6648(10) 0.7785(8) 0.6966(6) 0.027(2) Uani 1 1 d .
C3 C 0.7583(10) 0.7623(8) 0.6330(6) 0.029(2) Uani 1 1 d .
C4 C 0.8905(11) 0.7316(7) 0.6658(6) 0.029(2) Uani 1 1 d .
C5 C 0.8849(10) 0.7264(8) 0.7512(6) 0.030(2) Uani 1 1 d .
C6 C 0.6886(11) 0.7249(9) 0.8545(6) 0.034(2) Uani 1 1 d .
C7 C 0.5132(11) 0.7775(9) 0.6957(7) 0.033(2) Uani 1 1 d .
C8 C 0.7161(11) 0.7434(9) 0.5558(6) 0.034(2) Uani 1 1 d .
C9 C 1.0094(10) 0.6742(9) 0.6273(6) 0.032(2) Uani 1 1 d .
C10 C 0.9973(10) 0.6598(8) 0.8149(6) 0.030(2) Uani 1 1 d .
C11 C 0.5636(11) 0.6762(10) 0.8490(7) 0.036(2) Uani 1 1 d .
C12 C 0.4811(10) 0.7015(9) 0.7778(7) 0.034(2) Uani 1 1 d .
C13 C 0.4975(10) 0.7100(9) 0.6373(7) 0.036(2) Uani 1 1 d .
C14 C 0.5825(10) 0.6961(9) 0.5752(6) 0.034(2) Uani 1 1 d .
C15 C 0.8165(12) 0.6476(10) 0.5458(6) 0.036(2) Uani 1 1 d .
C16 C 0.9434(10) 0.6153(9) 0.5786(6) 0.030(2) Uani 1 1 d .
C17 C 1.0762(10) 0.5786(9) 0.6979(6) 0.031(2) Uani 1 1 d .
C18 C 1.0726(10) 0.5733(8) 0.7790(6) 0.027(2) Uani 1 1 d .
C19 C 0.9216(12) 0.5979(9) 0.8853(6) 0.033(2) Uani 1 1 d .
C20 C 0.7863(12) 0.6256(9) 0.9026(6) 0.037(2) Uani 1 1 d .
C21 C 0.5726(12) 0.5774(10) 0.9062(6) 0.038(3) Uani 1 1 d .
C22 C 0.4182(10) 0.6211(10) 0.7651(6) 0.038(3) Uani 1 1 d .
C23 C 0.4227(10) 0.6274(9) 0.6801(7) 0.033(2) Uani 1 1 d .
C24 C 0.6007(10) 0.6002(9) 0.5550(6) 0.031(2) Uani 1 1 d .
C25 C 0.7437(12) 0.5700(11) 0.5352(6) 0.041(3) Uani 1 1 d .
C26 C 1.0067(11) 0.5065(9) 0.6014(6) 0.033(2) Uani 1 1 d .
C27 C 1.0865(10) 0.4852(9) 0.6740(6) 0.030(2) Uani 1 1 d .
C28 C 1.0751(11) 0.4718(9) 0.8399(6) 0.035(2) Uani 1 1 d .
C29 C 0.9826(11) 0.4898(9) 0.9038(6) 0.034(2) Uani 1 1 d .
C30 C 0.7098(12) 0.5439(9) 0.9405(6) 0.034(2) Uani 1 1 d .
C31 C 0.5008(11) 0.5030(10) 0.8970(6) 0.038(3) Uani 1 1 d .
C32 C 0.4202(11) 0.5271(10) 0.8224(7) 0.037(3) Uani 1 1 d .
C33 C 0.4371(10) 0.5353(10) 0.6567(7) 0.038(2) Uani 1 1 d .
C34 C 0.5244(11) 0.5220(10) 0.5915(6) 0.038(3) Uani 1 1 d .
C35 C 0.8050(11) 0.4642(10) 0.5553(6) 0.037(2) Uani 1 1 d .
C36 C 0.9378(11) 0.4313(10) 0.5882(7) 0.039(3) Uani 1 1 d .
C37 C 1.0991(10) 0.3843(9) 0.7310(6) 0.033(2) Uani 1 1 d .
C38 C 1.0938(11) 0.3806(9) 0.8174(7) 0.037(2) Uani 1 1 d .
C39 C 0.9095(13) 0.4074(10) 0.9435(7) 0.042(3) Uani 1 1 d .
C40 C 0.7716(13) 0.4394(11) 0.9635(6) 0.044(3) Uani 1 1 d .
C41 C 0.6942(12) 0.3601(9) 0.9504(6) 0.036(2) Uani 1 1 d .
C42 C 0.5646(12) 0.3932(9) 0.9180(6) 0.037(2) Uani 1 1 d .
C43 C 0.4352(12) 0.4291(10) 0.7995(7) 0.039(3) Uani 1 1 d .
C44 C 0.4405(11) 0.4353(10) 0.7165(6) 0.036(2) Uani 1 1 d .
C45 C 0.5877(13) 0.4128(10) 0.6112(7) 0.041(3) Uani 1 1 d .
C46 C 0.7244(12) 0.3829(10) 0.5934(7) 0.039(2) Uani 1 1 d .
C47 C 0.9469(12) 0.3305(10) 0.6487(7) 0.040(3) Uani 1 1 d .
C48 C 1.0254(12) 0.3065(10) 0.7196(7) 0.039(2) Uani 1 1 d .
C49 C 1.0130(11) 0.2991(8) 0.8574(7) 0.036(2) Uani 1 1 d .
C50 C 0.9250(11) 0.3126(9) 0.9186(6) 0.034(2) Uani 1 1 d .
C51 C 0.7936(13) 0.2834(9) 0.9243(7) 0.040(3) Uani 1 1 d .
C52 C 0.5241(10) 0.3455(9) 0.8583(7) 0.035(2) Uani 1 1 d .
C53 C 0.5376(12) 0.3583(10) 0.6896(7) 0.038(3) Uani 1 1 d .
C54 C 0.8135(11) 0.2997(9) 0.6537(6) 0.035(2) Uani 1 1 d .
C55 C 0.9721(13) 0.2540(10) 0.7967(8) 0.045(3) Uani 1 1 d .
C56 C 0.7552(12) 0.2399(9) 0.8662(7) 0.038(2) Uani 1 1 d .
C57 C 0.6145(11) 0.2723(9) 0.8317(7) 0.036(2) Uani 1 1 d .
C58 C 0.6200(13) 0.2787(9) 0.7447(7) 0.042(3) Uani 1 1 d .
C59 C 0.7660(12) 0.2505(9) 0.7267(7) 0.038(3) Uani 1 1 d .
C60 C 0.8473(13) 0.2271(9) 0.8006(8) 0.043(3) Uani 1 1 d .
C61 C 0.6618(14) 0.8069(10) 0.9032(7) 0.047(3) Uani 1 1 d .
H61A H 0.625 0.7754 0.9565 0.07 Uiso 1 1 calc R
H61B H 0.5962 0.8684 0.8731 0.07 Uiso 1 1 calc R
H61C H 0.7475 0.8287 0.9108 0.07 Uiso 1 1 calc R
C62 C 0.4228(11) 0.8841(10) 0.6746(8) 0.045(3) Uani 1 1 d .
H62A H 0.3273 0.8759 0.6757 0.068 Uiso 1 1 calc R
H62B H 0.4443 0.9253 0.62 0.068 Uiso 1 1 calc R
H62C H 0.4378 0.9205 0.7144 0.068 Uiso 1 1 calc R
C63 C 0.7044(15) 0.8389(12) 0.4778(7) 0.055(4) Uani 1 1 d .
H63A H 0.6765 0.8186 0.4313 0.083 Uiso 1 1 calc R
H63B H 0.7929 0.861 0.4669 0.083 Uiso 1 1 calc R
H63C H 0.6365 0.8973 0.486 0.083 Uiso 1 1 calc R
C64 C 1.1071(10) 0.7396(8) 0.5771(6) 0.030(2) Uani 1 1 d .
H64A H 1.1785 0.6942 0.556 0.046 Uiso 1 1 calc R
H64B H 1.1487 0.7729 0.6114 0.046 Uiso 1 1 calc R
H64C H 1.0575 0.7941 0.5314 0.046 Uiso 1 1 calc R
C65 C 1.0893(12) 0.7265(9) 0.8370(6) 0.036(2) Uani 1 1 d .
H65A H 1.1332 0.7631 0.7878 0.054 Uiso 1 1 calc R
H65B H 1.1591 0.681 0.8766 0.054 Uiso 1 1 calc R
H65C H 1.0345 0.7783 0.8608 0.054 Uiso 1 1 calc R
C66 C 0.770(2) 0.9788(13) 0.7581(10) 0.083(6) Uani 1 1 d .
C101 C 0.292(3) 0.018(2) 0.9630(13) 0.129(11) Uani 1 1 d .
H101 H 0.2977 0.006 1.0203 0.155 Uiso 1 1 calc R
C102 C 0.367(3) 0.081(2) 0.9099(19) 0.118(9) Uani 1 1 d .
H102 H 0.4336 0.1071 0.9322 0.142 Uiso 1 1 calc R
C103 C 0.353(2) 0.1099(18) 0.8252(14) 0.090(6) Uani 1 1 d .
H103 H 0.4058 0.1562 0.7905 0.108 Uiso 1 1 calc R
C104 C 0.2602(19) 0.0677(15) 0.7957(13) 0.080(5) Uani 1 1 d .
H104 H 0.2472 0.0831 0.7385 0.096 Uiso 1 1 calc R
C105 C 0.181(3) -0.0009(17) 0.8512(14) 0.101(8) Uani 1 1 d .
H105 H 0.1099 -0.0263 0.8318 0.121 Uiso 1 1 calc R
C106 C 0.209(6) -0.026(3) 0.9272(19) 0.23(3) Uani 1 1 d .
H106 H 0.1685 -0.08 0.9622 0.277 Uiso 1 1 calc R

loop_
_atom_site_aniso_label
_atom_site_aniso_U_11
_atom_site_aniso_U_22
_atom_site_aniso_U_33
_atom_site_aniso_U_23
_atom_site_aniso_U_13
_atom_site_aniso_U_12
Ir 0.0370(3) 0.0361(3) 0.0483(4) -0.0048(2) 0.0001(2) -0.0096(2)
I1 0.0422(5) 0.0503(6) 0.0793(7) -0.0034(5) -0.0022(5) -0.0176(4)
I2 0.0515(6) 0.0465(6) 0.0853(7) 0.0046(5) -0.0134(5) -0.0089(4)
O 0.217(18) 0.064(8) 0.094(9) -0.056(8) 0.076(10) -0.053(10)
C1 0.042(6) 0.017(5) 0.037(5) 0.002(4) 0.006(5) -0.012(4)
C2 0.022(5) 0.025(5) 0.035(5) -0.004(4) 0.003(4) -0.014(4)
C3 0.029(5) 0.025(5) 0.031(5) -0.003(4) -0.006(4) -0.010(4)
C4 0.040(6) 0.013(4) 0.033(5) -0.004(4) 0.009(4) -0.004(4)
C5 0.030(5) 0.022(5) 0.036(5) -0.003(4) 0.008(4) -0.012(4)
C6 0.030(5) 0.044(6) 0.030(5) -0.019(5) 0.014(4) -0.004(4)
C7 0.025(5) 0.042(6) 0.038(5) -0.017(5) -0.002(4) -0.008(4)
C8 0.033(6) 0.047(7) 0.020(4) -0.001(4) -0.002(4) -0.012(5)
C9 0.030(5) 0.039(6) 0.022(4) -0.006(4) 0.001(4) -0.002(4)
C10 0.022(5) 0.031(6) 0.032(5) -0.006(4) -0.006(4) 0.004(4)
C11 0.026(5) 0.053(7) 0.032(5) -0.020(5) 0.007(4) -0.001(5)
C12 0.024(5) 0.033(6) 0.047(6) -0.015(5) 0.004(5) -0.005(4)
C13 0.022(5) 0.038(6) 0.042(6) -0.003(5) -0.001(4) -0.001(4)
C14 0.024(5) 0.047(7) 0.026(5) 0.000(4) -0.013(4) -0.007(4)
C15 0.034(6) 0.048(7) 0.024(5) -0.004(4) 0.003(4) -0.014(5)
C16 0.023(5) 0.041(6) 0.024(4) -0.006(4) 0.002(4) -0.009(4)
C17 0.024(5) 0.041(6) 0.025(5) -0.002(4) 0.010(4) -0.010(4)
C18 0.027(5) 0.024(5) 0.027(4) 0.004(4) -0.006(4) -0.013(4)
C19 0.039(6) 0.043(6) 0.018(4) -0.005(4) -0.001(4) -0.014(5)
C20 0.041(6) 0.038(6) 0.031(5) -0.013(5) 0.002(5) -0.002(5)
C21 0.045(6) 0.051(7) 0.021(5) -0.014(5) 0.018(5) -0.016(5)
C22 0.020(5) 0.051(7) 0.032(5) -0.001(5) 0.004(4) -0.001(4)
C23 0.020(5) 0.036(6) 0.045(6) -0.013(5) -0.005(4) -0.007(4)
C24 0.019(5) 0.047(7) 0.031(5) -0.012(5) -0.005(4) -0.010(4)
C25 0.039(6) 0.065(9) 0.024(5) -0.014(5) -0.002(5) -0.017(6)
C26 0.027(5) 0.046(7) 0.025(5) -0.008(4) 0.014(4) -0.011(4)
C27 0.025(5) 0.037(6) 0.029(5) -0.010(4) 0.006(4) -0.005(4)
C28 0.028(5) 0.036(6) 0.035(5) 0.000(4) -0.006(5) -0.007(4)
C29 0.036(6) 0.041(6) 0.024(5) -0.002(4) 0.000(4) -0.012(5)
C30 0.036(6) 0.046(7) 0.024(5) -0.009(4) 0.000(4) -0.017(5)
C31 0.025(5) 0.067(8) 0.025(5) -0.014(5) 0.012(4) -0.018(5)
C32 0.024(5) 0.049(7) 0.047(6) -0.029(6) 0.008(5) -0.009(5)
C33 0.020(5) 0.052(7) 0.041(6) -0.011(5) -0.003(5) -0.010(4)
C34 0.032(6) 0.053(7) 0.026(5) -0.005(5) -0.009(5) -0.011(5)
C35 0.032(6) 0.056(8) 0.029(5) -0.022(5) 0.011(4) -0.011(5)
C36 0.033(6) 0.053(7) 0.038(6) -0.023(5) 0.013(5) -0.014(5)
C37 0.021(5) 0.048(7) 0.029(5) -0.008(5) 0.012(4) -0.011(4)
C38 0.034(6) 0.036(6) 0.033(5) -0.001(4) -0.004(5) -0.003(5)
C39 0.047(7) 0.046(7) 0.030(5) -0.005(5) 0.003(5) -0.015(5)
C40 0.050(7) 0.064(9) 0.021(5) -0.008(5) 0.003(5) -0.025(6)
C41 0.050(7) 0.037(6) 0.019(4) 0.003(4) 0.013(4) -0.022(5)
C42 0.041(6) 0.025(6) 0.033(5) 0.009(4) 0.015(5) -0.010(4)
C43 0.039(6) 0.043(7) 0.033(5) -0.007(5) 0.013(5) -0.017(5)
C44 0.030(5) 0.050(7) 0.031(5) -0.014(5) 0.007(4) -0.016(5)
C45 0.047(7) 0.058(8) 0.033(5) -0.023(5) 0.011(5) -0.029(6)
C46 0.037(6) 0.043(7) 0.043(6) -0.020(5) 0.008(5) -0.012(5)
C47 0.036(6) 0.051(7) 0.041(6) -0.020(5) 0.013(5) -0.017(5)
C48 0.037(6) 0.043(7) 0.039(6) -0.014(5) 0.013(5) -0.016(5)
C49 0.035(6) 0.024(5) 0.043(6) 0.006(4) -0.008(5) -0.010(4)
C50 0.034(5) 0.034(6) 0.022(4) 0.011(4) -0.003(4) -0.003(4)
C51 0.054(7) 0.030(6) 0.035(5) -0.001(4) 0.013(5) -0.023(5)
C52 0.025(5) 0.040(6) 0.044(6) -0.009(5) 0.003(5) -0.018(4)
C53 0.035(6) 0.050(7) 0.041(6) -0.023(5) 0.011(5) -0.023(5)
C54 0.027(5) 0.047(7) 0.034(5) -0.015(5) -0.002(4) -0.009(5)
C55 0.045(7) 0.031(6) 0.055(7) -0.011(5) 0.008(6) 0.000(5)
C56 0.042(6) 0.028(6) 0.040(6) -0.002(5) 0.013(5) -0.014(5)
C57 0.034(6) 0.039(6) 0.034(5) -0.002(5) -0.005(5) -0.015(5)
C58 0.055(7) 0.030(6) 0.048(6) -0.019(5) 0.010(6) -0.016(5)
C59 0.034(6) 0.033(6) 0.054(7) -0.018(5) 0.004(5) -0.013(5)
C60 0.050(7) 0.028(6) 0.052(7) -0.012(5) 0.014(6) -0.009(5)
C61 0.062(8) 0.043(7) 0.039(6) -0.018(5) 0.020(6) -0.014(6)
C62 0.023(5) 0.050(8) 0.064(8) -0.022(6) 0.000(5) -0.004(5)
C63 0.069(9) 0.059(9) 0.021(5) 0.013(5) -0.002(5) -0.011(7)
C64 0.019(4) 0.033(6) 0.033(5) 0.003(4) 0.001(4) -0.009(4)
C65 0.046(6) 0.043(7) 0.020(4) -0.003(4) 0.004(4) -0.022(5)
C66 0.128(16) 0.046(9) 0.064(10) 0.004(8) 0.048(10) -0.033(10)
C101 0.22(3) 0.110(19) 0.057(11) 0.003(12) -0.042(16) -0.07(2)
C102 0.115(19) 0.096(17) 0.16(2) -0.039(17) -0.061(19) -0.031(14)
C103 0.081(13) 0.113(17) 0.100(15) -0.046(13) 0.017(11) -0.053(12)
C104 0.073(11) 0.068(11) 0.104(13) -0.039(10) -0.024(10) 0.006(9)
C105 0.120(17) 0.087(14) 0.098(14) -0.007(12) -0.058(14) -0.043(13)
C106 0.51(9) 0.11(2) 0.09(2) -0.010(18) 0.07(3) -0.15(4)

loop_
_atom_type_symbol
_atom_type_description
_atom_type_scat_dispersion_real
_atom_type_scat_dispersion_imag
_atom_type_scat_source
C C 0.0033 0.0016 'International Tables Vol C Tables 4.2.6.8 and 6.1.1.4'
H H 0 0 'International Tables Vol C Tables 4.2.6.8 and 6.1.1.4'
I I -0.4742 1.8119 'International Tables Vol C Tables 4.2.6.8 and 6.1.1.4'
Ir Ir -1.4442 7.9887 'International Tables Vol C Tables 4.2.6.8 and 6.1.1.4'
O O 0.0106 0.006 'International Tables Vol C Tables 4.2.6.8 and 6.1.1.4'

loop_
_geom_angle_atom_site_label_1
_geom_angle_atom_site_label_2
_geom_angle_atom_site_label_3
_geom_angle
C66 Ir C1 96.4(5)
C66 Ir C5 112.1(6)
C1 Ir C5 37.6(4)
C66 Ir C2 116.6(6)
C1 Ir C2 38.0(4)
C5 Ir C2 62.5(4)
C66 Ir C4 148.5(6)
C1 Ir C4 61.4(4)
C5 Ir C4 36.7(4)
C2 Ir C4 60.5(4)
C66 Ir C3 153.2(6)
C1 Ir C3 61.5(4)
C5 Ir C3 60.4(4)
C2 Ir C3 36.6(4)
C4 Ir C3 34.7(4)
C66 Ir I1 84.9(6)
C1 Ir I1 139.8(3)
C5 Ir I1 105.0(3)
C2 Ir I1 157.7(3)
C4 Ir I1 98.1(3)
C3 Ir I1 121.6(3)
C66 Ir I2 85.9(6)
C1 Ir I2 135.1(3)
C5 Ir I2 159.7(3)
C2 Ir I2 101.8(3)
C4 Ir I2 125.6(3)
C3 Ir I2 99.3(2)
I1 Ir I2 85.16(3)
C5 C1 C2 106.8(9)
C5 C1 C6 125.7(10)
C2 C1 C6 125.1(10)
C5 C1 Ir 71.7(6)
C2 C1 Ir 71.7(5)
C6 C1 Ir 135.3(8)
C3 C2 C1 107.5(8)
C3 C2 C7 125.2(8)
C1 C2 C7 122.7(9)
C3 C2 Ir 75.7(5)
C1 C2 Ir 70.3(5)
C7 C2 Ir 138.5(8)
C4 C3 C2 108.7(8)
C4 C3 C8 124.2(10)
C2 C3 C8 123.8(9)
C4 C3 Ir 72.3(5)
C2 C3 Ir 67.7(5)
C8 C3 Ir 142.4(7)
C3 C4 C5 108.8(9)
C3 C4 C9 123.6(9)
C5 C4 C9 123.9(9)
C3 C4 Ir 73.0(6)
C5 C4 Ir 67.8(5)
C9 C4 Ir 142.3(7)
C1 C5 C4 108.1(9)
C1 C5 C10 123.1(9)
C4 C5 C10 124.0(9)
C1 C5 Ir 70.7(6)
C4 C5 Ir 75.5(6)
C10 C5 Ir 139.5(7)
C1 C6 C11 106.1(8)
C1 C6 C20 104.9(8)
C11 C6 C20 99.4(9)
C1 C6 C61 120.9(10)
C11 C6 C61 112.9(9)
C20 C6 C61 110.3(9)
C62 C7 C2 115.0(9)
C62 C7 C12 114.4(9)
C2 C7 C12 107.0(8)
C62 C7 C13 114.7(9)
C2 C7 C13 104.4(8)
C12 C7 C13 99.8(9)
C3 C8 C15 106.3(8)
C3 C8 C63 115.9(10)
C15 C8 C63 112.2(9)
C3 C8 C14 106.7(8)
C15 C8 C14 100.6(9)
C63 C8 C14 113.7(9)
C64 C9 C4 117.2(9)
C64 C9 C16 112.9(8)
C4 C9 C16 105.2(8)
C64 C9 C17 115.2(8)
C4 C9 C17 105.2(8)
C16 C9 C17 99.2(8)
C19 C10 C65 115.8(8)
C19 C10 C18 102.2(8)
C65 C10 C18 114.3(8)
C19 C10 C5 105.1(8)
C65 C10 C5 112.6(9)
C18 C10 C5 105.7(8)
C21 C11 C12 119.6(11)
C21 C11 C6 111.3(9)
C12 C11 C6 124.2(10)
C11 C12 C22 117.6(10)
C11 C12 C7 123.0(10)
C22 C12 C7 111.0(9)
C14 C13 C23 119.9(11)
C14 C13 C7 126.5(10)
C23 C13 C7 108.1(9)
C13 C14 C24 119.5(10)
C13 C14 C8 123.2(10)
C24 C14 C8 109.2(9)
C16 C15 C25 118.6(11)
C16 C15 C8 124.8(10)
C25 C15 C8 110.0(10)
C15 C16 C26 121.3(10)
C15 C16 C9 124.3(10)
C26 C16 C9 109.8(8)
C18 C17 C27 119.8(9)
C18 C17 C9 125.7(10)
C27 C17 C9 109.1(9)
C17 C18 C28 119.5(10)
C17 C18 C10 125.3(9)
C28 C18 C10 108.2(9)
C20 C19 C29 119.5(10)
C20 C19 C10 125.4(10)
C29 C19 C10 108.6(9)
C19 C20 C30 119.2(11)
C19 C20 C6 125.4(10)
C30 C20 C6 109.6(10)
C31 C21 C11 122.3(10)
C31 C21 C30 119.6(11)
C11 C21 C30 108.8(10)
C32 C22 C12 122.7(10)
C32 C22 C23 120.5(11)
C12 C22 C23 109.0(10)
C33 C23 C22 119.4(11)
C33 C23 C13 119.6(10)
C22 C23 C13 109.2(9)
C34 C24 C14 121.8(10)
C34 C24 C25 119.8(11)
C14 C24 C25 109.6(9)
C35 C25 C15 120.6(11)
C35 C25 C24 120.1(11)
C15 C25 C24 108.0(11)
C36 C26 C27 121.2(10)
C36 C26 C16 120.0(10)
C27 C26 C16 108.1(9)
C37 C27 C17 122.6(9)
C37 C27 C26 118.3(10)
C17 C27 C26 109.8(9)
C38 C28 C29 122.5(10)
C38 C28 C18 120.8(10)
C29 C28 C18 107.3(10)
C19 C29 C39 122.1(11)
C19 C29 C28 110.3(9)
C39 C29 C28 117.1(10)
C40 C30 C20 121.1(11)
C40 C30 C21 121.5(10)
C20 C30 C21 107.8(10)
C21 C31 C42 120.1(10)
C21 C31 C32 118.2(11)
C42 C31 C32 108.1(10)
C22 C32 C31 119.0(10)
C22 C32 C43 121.2(10)
C31 C32 C43 106.7(11)
C23 C33 C34 120.0(11)
C23 C33 C44 120.7(10)
C34 C33 C44 109.4(11)
C24 C34 C33 118.8(11)
C24 C34 C45 119.9(10)
C33 C34 C45 107.6(10)
C25 C35 C36 120.5(11)
C25 C35 C46 119.7(10)
C36 C35 C46 108.8(11)
C26 C36 C35 118.8(11)
C26 C36 C47 119.7(10)
C35 C36 C47 109.2(10)
C27 C37 C48 121.2(10)
C27 C37 C38 116.5(10)
C48 C37 C38 108.4(9)
C28 C38 C37 120.5(10)
C28 C38 C49 119.0(11)
C37 C38 C49 106.1(10)
C40 C39 C29 116.6(11)
C40 C39 C50 110.7(11)
C29 C39 C50 120.9(10)
C30 C40 C39 121.2(11)
C30 C40 C41 118.2(11)
C39 C40 C41 106.5(11)
C42 C41 C51 122.0(10)
C42 C41 C40 119.5(11)
C51 C41 C40 106.0(10)
C41 C42 C31 121.1(11)
C41 C42 C52 118.5(10)
C31 C42 C52 109.5(9)
C44 C43 C52 120.6(11)
C44 C43 C32 118.2(11)
C52 C43 C32 109.6(10)
C43 C44 C33 119.9(11)
C43 C44 C53 119.1(11)
C33 C44 C53 107.4(9)
C46 C45 C34 121.0(11)
C46 C45 C53 118.3(12)
C34 C45 C53 108.2(10)
C45 C46 C54 120.0(11)
C45 C46 C35 119.5(11)
C54 C46 C35 107.0(10)
C48 C47 C36 120.7(10)
C48 C47 C54 119.4(10)
C36 C47 C54 108.1(10)
C47 C48 C55 119.4(11)
C47 C48 C37 118.8(11)
C55 C48 C37 109.1(10)
C50 C49 C55 119.4(10)
C50 C49 C38 120.3(11)
C55 C49 C38 108.9(10)
C49 C50 C51 121.6(10)
C49 C50 C39 120.1(10)
C51 C50 C39 106.8(10)
C56 C51 C50 118.7(10)
C56 C51 C41 119.1(11)
C50 C51 C41 110.0(10)
C57 C52 C43 119.4(10)
C57 C52 C42 121.6(9)
C43 C52 C42 106.1(10)
C58 C53 C44 120.6(10)
C58 C53 C45 121.6(11)
C44 C53 C45 107.2(11)
C59 C54 C47 120.0(9)
C59 C54 C46 121.1(10)
C47 C54 C46 106.9(10)
C60 C55 C48 120.6(12)
C60 C55 C49 119.7(11)
C48 C55 C49 107.5(11)
C51 C56 C60 119.7(10)
C51 C56 C57 120.0(11)
C60 C56 C57 107.7(10)
C52 C57 C58 120.0(10)
C52 C57 C56 118.7(10)
C58 C57 C56 108.7(10)
C53 C58 C57 120.3(11)
C53 C58 C59 119.7(11)
C57 C58 C59 106.0(10)
C54 C59 C60 120.4(10)
C54 C59 C58 119.2(11)
C60 C59 C58 109.5(10)
C55 C60 C59 120.2(11)
C55 C60 C56 120.8(11)
C59 C60 C56 108.0(11)
O C66 Ir 175(2)
C102 C101 C106 114(2)
C101 C102 C103 125.2(19)
C104 C103 C102 116(2)
C103 C104 C105 120.2(19)
C106 C105 C104 117(3)
C105 C106 C101 126(3)

loop_
_geom_bond_atom_site_label_1
_geom_bond_atom_site_label_2
_geom_bond_distance
Ir C66 1.880(19)
Ir C1 2.225(9)
Ir C5 2.239(10)
Ir C2 2.243(9)
Ir C4 2.340(9)
Ir C3 2.350(10)
Ir I1 2.6641(10)
Ir I2 2.6891(10)
O C66 1.14(2)
C1 C5 1.440(15)
C1 C2 1.456(14)
C1 C6 1.473(14)
C2 C3 1.447(15)
C2 C7 1.519(13)
C3 C4 1.397(14)
C3 C8 1.509(13)
C4 C5 1.445(14)
C4 C9 1.530(14)
C5 C10 1.553(14)
C6 C11 1.535(16)
C6 C20 1.537(16)
C6 C61 1.550(15)
C7 C62 1.503(16)
C7 C12 1.545(16)
C7 C13 1.565(16)
C8 C15 1.530(17)
C8 C63 1.557(15)
C8 C14 1.569(15)
C9 C64 1.514(14)
C9 C16 1.544(14)
C9 C17 1.554(14)
C10 C19 1.519(14)
C10 C65 1.528(15)
C10 C18 1.539(15)
C11 C21 1.397(17)
C11 C12 1.421(15)
C12 C22 1.423(16)
C13 C14 1.371(16)
C13 C23 1.462(15)
C14 C24 1.413(16)
C15 C16 1.349(15)
C15 C25 1.438(16)
C16 C26 1.433(16)
C17 C18 1.371(14)
C17 C27 1.421(15)
C18 C28 1.459(14)
C19 C20 1.379(16)
C19 C29 1.420(16)
C20 C30 1.445(16)
C21 C31 1.385(16)
C21 C30 1.452(17)
C22 C32 1.359(17)
C22 C23 1.434(15)
C23 C33 1.396(16)
C24 C34 1.404(16)
C24 C25 1.466(16)
C25 C35 1.392(18)
C26 C36 1.400(16)
C26 C27 1.432(15)
C27 C37 1.415(15)
C28 C38 1.372(17)
C28 C29 1.452(15)
C29 C39 1.436(16)
C30 C40 1.378(18)
C31 C42 1.446(17)
C31 C32 1.460(16)
C32 C43 1.467(16)
C33 C34 1.423(16)
C33 C44 1.435(16)
C34 C45 1.439(18)
C35 C36 1.404(16)
C35 C46 1.469(16)
C36 C47 1.442(18)
C37 C48 1.450(15)
C37 C38 1.467(14)
C38 C49 1.480(15)
C39 C40 1.425(18)
C39 C50 1.444(17)
C40 C41 1.502(16)
C41 C42 1.371(17)
C41 C51 1.454(17)
C42 C52 1.461(16)
C43 C44 1.402(15)
C43 C52 1.454(16)
C44 C53 1.449(16)
C45 C46 1.399(17)
C45 C53 1.454(16)
C46 C54 1.465(16)
C47 C48 1.396(17)
C47 C54 1.461(15)
C48 C55 1.442(17)
C49 C50 1.375(16)
C49 C55 1.454(17)
C50 C51 1.433(16)
C51 C56 1.391(16)
C52 C57 1.378(17)
C53 C58 1.366(18)
C54 C59 1.351(16)
C55 C60 1.357(18)
C56 C60 1.455(16)
C56 C57 1.484(16)
C57 C58 1.468(16)
C58 C59 1.482(17)
C59 C60 1.454(17)
C101 C102 1.35(4)
C101 C106 1.36(5)
C102 C103 1.39(3)
C103 C104 1.36(2)
C104 C105 1.45(3)
C105 C106 1.28(4)
